data_7118500
loop_
_publ_author_name
'Gupta, Gajendra'
'Das, Abhishek'
'Ghate, Nikhil Baban'
'Kim, Takhyeon'
'Ryu, Ji Yeon'
'Lee, Junseong'
'Mandal, Nripendranath'
'Lee, Chang Yeon'

_publ_section_title
;
 Novel BODIPY-based Ru(ii) and Ir(iii) metalla-rectangles: cellular
 localization of compounds and their antiproliferative activities.
;
_journal_issue 23
_journal_name_full 'Chemical communications (Cambridge, England)'
_journal_page_first 4274
_journal_page_last 4277
_journal_paper_doi 10.1039/c6cc00046k
_journal_volume 52
_journal_year 2016
_chemical_formula_sum 'C126.67 B2 F8 N8 O12.67 Ru4 S2'
_chemical_formula_weight 2478.03
_space_group_crystal_system triclinic
_space_group_IT_number 2
_space_group_name_Hall '-P 1'
_space_group_name_H-M_alt 'P -1'
_symmetry_space_group_name_Hall '-P 1'
_symmetry_space_group_name_H-M 'P -1'
_audit_creation_method SHELXL-2014/7
_audit_update_record
;
2015-10-08 deposited with the CCDC.
2016-01-20 downloaded from the CCDC.
;
_cell_angle_alpha 60.821(9)
_cell_angle_beta 61.007(9)
_cell_angle_gamma 60.124(5)
_cell_formula_units_Z 3
_cell_length_a 24.488(2)
_cell_length_b 24.507(3)
_cell_length_c 25.043(4)
_cell_measurement_temperature 293(2)
_cell_volume 10782(3)
_computing_structure_refinement 'SHELXL-2014/7 (Sheldrick, 2014)'
_diffrn_ambient_temperature 293(2)
_diffrn_measured_fraction_theta_full 0.988
_diffrn_measured_fraction_theta_max 0.988
_diffrn_radiation_type MoK\a
_diffrn_radiation_wavelength 0.71073
_diffrn_reflns_av_R_equivalents 0.2397
_diffrn_reflns_av_unetI/netI 0.1614
_diffrn_reflns_Laue_measured_fraction_full 0.988
_diffrn_reflns_Laue_measured_fraction_max 0.988
_diffrn_reflns_limit_h_max 16
_diffrn_reflns_limit_h_min -16
_diffrn_reflns_limit_k_max 16
_diffrn_reflns_limit_k_min -16
_diffrn_reflns_limit_l_max 16
_diffrn_reflns_limit_l_min -16
_diffrn_reflns_number 36670
_diffrn_reflns_point_group_measured_fraction_full 0.988
_diffrn_reflns_point_group_measured_fraction_max 0.988
_diffrn_reflns_theta_full 13.917
_diffrn_reflns_theta_max 13.917
_diffrn_reflns_theta_min 1.620
_exptl_absorpt_coefficient_mu 0.503
_exptl_crystal_density_diffrn 1.145
_exptl_crystal_description block
_exptl_crystal_F_000 3622
_refine_diff_density_max 1.607
_refine_diff_density_min -1.008
_refine_diff_density_rms 0.227
_refine_ls_extinction_method none
_refine_ls_goodness_of_fit_ref 2.513
_refine_ls_hydrogen_treatment undef
_refine_ls_matrix_type full
_refine_ls_number_parameters 761
_refine_ls_number_reflns 6914
_refine_ls_number_restraints 16
_refine_ls_restrained_S_all 2.510
_refine_ls_R_factor_all 0.3250
_refine_ls_R_factor_gt 0.2233
_refine_ls_shift/su_max 1.355
_refine_ls_shift/su_mean 0.006
_refine_ls_structure_factor_coef Fsqd
_refine_ls_weighting_details 'w=1/[\s^2^(Fo^2^)+(0.1000P)^2^+0.2491P] where P=(Fo^2^+2Fc^2^)/3'
_refine_ls_weighting_scheme calc
_refine_ls_wR_factor_gt 0.4644
_refine_ls_wR_factor_ref 0.5047
_reflns_Friedel_coverage 0.000
_reflns_number_gt 3755
_reflns_number_total 6914
_reflns_threshold_expression 'I > 2\s(I)'
_cod_data_source_file c6cc00046k2.cif
_cod_data_source_block lcy01_1-2
_cod_depositor_comments 'Adding full bibliography for 7118499--7118501.cif.'
_cod_database_code 7118500
_shelx_shelxl_version_number 2014/7
_shelx_space_group_comment
;
The symmetry employed for this shelxl refinement is uniquely defined
by the following loop, which should always be used as a source of
symmetry information in preference to the above space-group names.
They are only intended as comments.
;

loop_
_space_group_symop_operation_xyz
'x, y, z'
'-x, -y, -z'

loop_
_atom_site_label
_atom_site_type_symbol
_atom_site_fract_x
_atom_site_fract_y
_atom_site_fract_z
_atom_site_U_iso_or_equiv
_atom_site_adp_type
_atom_site_occupancy
_atom_site_site_symmetry_order
_atom_site_calc_flag
_atom_site_refinement_flags_posn
C134 C 0.629(3) 0.252(2) 0.2180(18) 0.05(2) Uiso 1 1 d G
C135 C 0.682(2) 0.274(3) 0.183(3) 0.04(2) Uiso 1 1 d G
C136 C 0.679(3) 0.332(3) 0.130(3) 0.07(3) Uiso 1 1 d G
C137 C 0.622(4) 0.367(2) 0.1112(19) 0.10(3) Uiso 1 1 d G
C138 C 0.569(2) 0.344(3) 0.146(3) 0.11(3) Uiso 1 1 d G
C139 C 0.572(2) 0.287(3) 0.200(3) 0.07(3) Uiso 1 1 d G
Ru6 Ru 0.6685(4) 0.2934(5) 0.9191(5) 0.150(5) Uani 1 1 d .
C184 C 0.907(3) 1.123(4) 0.2187(18) 0.06(3) Uiso 1 1 d G
C185 C 0.946(2) 1.069(2) 0.197(3) 0.10(3) Uiso 1 1 d G
C186 C 0.942(3) 1.069(3) 0.144(3) 0.12(3) Uiso 1 1 d G
C187 C 0.898(3) 1.124(4) 0.112(2) 0.13(4) Uiso 1 1 d G
C188 C 0.859(2) 1.179(3) 0.133(3) 0.13(4) Uiso 1 1 d G
C189 C 0.864(2) 1.178(3) 0.187(3) 0.04(2) Uiso 1 1 d G
Ru5 Ru 0.9141(3) 0.1627(4) 0.6014(4) 0.102(4) Uani 1 1 d D
C234 C 0.249(2) 0.594(3) 0.7814(19) 0.09(3) Uiso 1 1 d G
C235 C 0.210(4) 0.558(3) 0.801(3) 0.13(4) Uiso 1 1 d G
C236 C 0.153(3) 0.562(3) 0.855(4) 0.12(3) Uiso 1 1 d G
C237 C 0.135(2) 0.603(3) 0.888(2) 0.10(3) Uiso 1 1 d G
C238 C 0.175(4) 0.639(3) 0.868(3) 0.10(3) Uiso 1 1 d G
C239 C 0.232(3) 0.635(3) 0.815(3) 0.07(3) Uiso 1 1 d G
N13 N 0.947(2) 1.162(2) 0.3185(17) 0.043(18) Uiso 1 1 d DG
C177 C 0.984(2) 1.203(3) 0.297(2) 0.07(3) Uiso 1 1 d G
C178 C 1.004(2) 1.228(2) 0.228(2) 0.05(2) Uiso 1 1 d G
C179 C 0.978(2) 1.203(3) 0.2078(17) 0.04(2) Uiso 1 1 d G
C180 C 0.943(2) 1.162(2) 0.264(3) 0.06(3) Uiso 1 1 d DG
C21 C 0.656(2) 0.797(4) 0.532(3) 0.06(3) Uiso 1 1 d G
C22 C 0.640(3) 0.753(2) 0.594(4) 0.10(3) Uiso 1 1 d G
C23 C 0.591(3) 0.776(3) 0.645(2) 0.12(4) Uiso 1 1 d G
C24 C 0.5580(19) 0.844(4) 0.633(3) 0.03(2) Uiso 1 1 d G
C25 C 0.574(3) 0.8890(19) 0.572(4) 0.05(3) Uiso 1 1 d G
C26 C 0.623(3) 0.865(3) 0.521(2) 0.07(3) Uiso 1 1 d G
N16 N 0.357(2) 0.604(2) 0.624(3) 0.05(2) Uiso 1 1 d DG
C227 C 0.352(2) 0.632(2) 0.5612(19) 0.001(19) Uiso 1 1 d G
C228 C 0.284(3) 0.666(3) 0.566(3) 0.10(3) Uiso 1 1 d G
C229 C 0.2464(17) 0.660(3) 0.632(3) 0.08(3) Uiso 1 1 d G
C230 C 0.291(3) 0.621(3) 0.6679(17) 0.07(3) Uiso 1 1 d G
C41 C 1.007(2) 0.156(2) 0.526(2) 0.08(3) Uiso 1 1 d G
C42 C 1.010(2) 0.149(2) 0.583(3) 0.03(2) Uiso 1 1 d G
C43 C 0.992(2) 0.100(3) 0.640(2) 0.02(2) Uiso 1 1 d G
C44 C 0.970(2) 0.057(2) 0.639(2) 0.09(3) Uiso 1 1 d G
C45 C 0.967(2) 0.064(2) 0.582(3) 0.05(2) Uiso 1 1 d G
C46 C 0.986(2) 0.114(3) 0.525(2) 0.06(3) Uiso 1 1 d G
C201 C 0.8405(18) 0.264(2) 0.6721(16) 0.08(3) Uiso 1 1 d G
C202 C 0.844(2) 0.318(2) 0.674(2) 0.07(3) Uiso 1 1 d G
C203 C 0.804(2) 0.3397(19) 0.728(3) 0.06(3) Uiso 1 1 d G
C204 C 0.761(2) 0.307(2) 0.779(2) 0.14(4) Uiso 1 1 d G
C205 C 0.7571(15) 0.2536(18) 0.7769(15) 0.12(4) Uiso 1 1 d G
C206 C 0.7971(16) 0.2321(17) 0.7235(16) 0.12(4) Uiso 1 1 d G
C210 C 0.794(2) 0.178(2) 0.721(2) 0.14(4) Uiso 1 1 d G
C209 C 0.750(3) 0.146(2) 0.773(3) 0.10(3) Uiso 1 1 d G
C208 C 0.710(2) 0.168(3) 0.826(3) 0.17(4) Uiso 1 1 d G
C207 C 0.714(2) 0.221(3) 0.8282(18) 0.17(5) Uiso 1 1 d G
N4 N 1.138(4) 1.335(4) 0.126(3) 0.17(4) Uiso 1 1 d G
C172 C 1.159(2) 1.275(5) 0.116(2) 0.13(4) Uiso 1 1 d G
C173 C 1.116(5) 1.241(3) 0.144(4) 0.11(3) Uiso 1 1 d G
C174 C 1.051(4) 1.266(5) 0.182(3) 0.11(3) Uiso 1 1 d G
C175 C 1.030(2) 1.325(5) 0.192(3) 0.18(5) Uiso 1 1 d G
C176 C 1.073(5) 1.360(3) 0.164(4) 0.22(6) Uiso 1 1 d G
C101 C 0.224(2) 0.3433(19) 0.6703(15) 0.08(3) Uiso 1 1 d G
C102 C 0.166(2) 0.347(2) 0.670(2) 0.06(3) Uiso 1 1 d G
C103 C 0.1304(17) 0.306(2) 0.722(2) 0.05(2) Uiso 1 1 d G
C104 C 0.1534(16) 0.262(2) 0.775(2) 0.08(3) Uiso 1 1 d G
C105 C 0.2116(15) 0.2589(15) 0.7748(14) 0.07(3) Uiso 1 1 d G
C106 C 0.2468(14) 0.2995(16) 0.7227(15) 0.09(3) Uiso 1 1 d G
C110 C 0.3050(17) 0.296(2) 0.723(2) 0.10(3) Uiso 1 1 d G
C109 C 0.3281(18) 0.252(3) 0.775(3) 0.10(3) Uiso 1 1 d G
C108 C 0.293(2) 0.212(2) 0.827(2) 0.15(4) Uiso 1 1 d G
C107 C 0.235(2) 0.215(2) 0.8272(16) 0.11(3) Uiso 1 1 d G
N11 N 0.581(2) 0.137(2) 0.387(3) 0.06(2) Uiso 1 1 d DG
C119 C 0.588(2) 0.192(3) 0.330(2) 0.04(2) Uiso 1 1 d G
C118 C 0.550(3) 0.251(2) 0.348(3) 0.19(5) Uiso 1 1 d G
C117 C 0.520(2) 0.231(3) 0.416(3) 0.07(3) Uiso 1 1 d G
C116 C 0.539(3) 0.161(3) 0.4402(19) 0.07(3) Uiso 1 1 d G
C154 C 0.8094(17) 0.6535(17) 0.776(2) 0.08(3) Uiso 1 1 d G
C153 C 0.8428(16) 0.6288(18) 0.725(2) 0.06(3) Uiso 1 1 d G
C152 C 0.822(2) 0.663(2) 0.671(2) 0.10(3) Uiso 1 1 d G
C151 C 0.767(2) 0.721(2) 0.6681(15) 0.06(3) Uiso 1 1 d G
C156 C 0.7338(15) 0.7461(15) 0.7194(14) 0.07(3) Uiso 1 1 d G
C155 C 0.7549(15) 0.7121(16) 0.7733(14) 0.05(2) Uiso 1 1 d G
C157 C 0.721(2) 0.737(2) 0.8246(16) 0.08(3) Uiso 1 1 d G
C158 C 0.667(2) 0.795(2) 0.822(2) 0.16(4) Uiso 1 1 d G
C159 C 0.6459(17) 0.8294(19) 0.768(3) 0.09(3) Uiso 1 1 d G
C160 C 0.6794(18) 0.8047(17) 0.717(2) 0.16(4) Uiso 1 1 d G
N14 N 0.8957(19) 1.081(2) 0.382(3) 0.05(2) Uiso 1 1 d DG
C166 C 0.864(2) 1.041(2) 0.4411(17) 0.05(2) Uiso 1 1 d G
C167 C 0.831(2) 1.017(2) 0.428(3) 0.10(3) Uiso 1 1 d DG
C168 C 0.843(3) 1.042(3) 0.360(3) 0.13(4) Uiso 1 1 d G
C169 C 0.883(2) 1.082(2) 0.3317(15) 0.02(2) Uiso 1 1 d DG
C37 C 0.186(6) 0.042(7) 0.308(5) 0.23(6) Uiso 1 1 d .
C308 C 0.127(8) 0.053(9) 1.131(8) 0.35(9) Uiso 1 1 d .
C130 C 0.660(2) 0.132(2) 0.267(3) 0.05(2) Uiso 1 1 d G
N12 N 0.660(2) 0.073(3) 0.3214(17) 0.039(18) Uiso 1 1 d DG
C127 C 0.698(3) 0.018(2) 0.298(3) 0.08(3) Uiso 1 1 d G
C128 C 0.723(2) 0.043(3) 0.230(3) 0.06(3) Uiso 1 1 d G
C129 C 0.700(3) 0.113(3) 0.2107(18) 0.05(2) Uiso 1 1 d G
Ru4 Ru 0.7933(5) 0.6188(5) 0.9204(5) 0.143(4) Uani 1 1 d D
C218 C 0.396(3) 0.521(3) 0.7900(17) 0.05(3) Uiso 1 1 d G
C217 C 0.466(3) 0.499(2) 0.762(2) 0.04(2) Uiso 1 1 d G
C216 C 0.4816(18) 0.521(2) 0.694(2) 0.04(2) Uiso 1 1 d G
N15 N 0.421(3) 0.557(2) 0.6798(19) 0.07(2) Uiso 1 1 d DG
C219 C 0.3679(17) 0.557(2) 0.739(3) 0.04(2) Uiso 1 1 d G
N5 N 0.157(2) 0.779(2) 0.449(2) 0.05(2) Uiso 1 1 d G
C226 C 0.1380(18) 0.728(3) 0.503(3) 0.04(2) Uiso 1 1 d G
C225 C 0.174(3) 0.689(2) 0.5468(19) 0.09(3) Uiso 1 1 d G
C224 C 0.228(3) 0.702(3) 0.536(3) 0.10(3) Uiso 1 1 d G
C223 C 0.2474(19) 0.753(3) 0.482(3) 0.07(3) Uiso 1 1 d G
C222 C 0.212(3) 0.791(2) 0.439(2) 0.11(3) Uiso 1 1 d G
Ru1 Ru 0.3223(3) 0.4136(4) 0.6015(4) 0.104(4) Uani 1 1 d .
N6 N 0.594(3) 0.358(3) 0.878(2) 0.10(2) Uiso 1 1 d G
C211 C 0.543(4) 0.342(2) 0.885(2) 0.13(4) Uiso 1 1 d G
C212 C 0.497(2) 0.389(4) 0.854(3) 0.09(3) Uiso 1 1 d G
C213 C 0.501(3) 0.452(4) 0.815(3) 0.10(3) Uiso 1 1 d G
C214 C 0.551(4) 0.468(2) 0.808(2) 0.15(4) Uiso 1 1 d G
C215 C 0.598(2) 0.421(4) 0.840(3) 0.09(3) Uiso 1 1 d G
O3 O 0.122(2) 0.226(2) 0.8269(12) 0.078(17) Uiso 1 1 d D
N2 N 0.836(4) -0.095(3) 0.120(3) 0.15(3) Uiso 1 1 d G
C126 C 0.863(2) -0.097(3) 0.158(3) 0.15(4) Uiso 1 1 d G
C125 C 0.829(3) -0.051(4) 0.191(2) 0.14(4) Uiso 1 1 d G
C124 C 0.767(3) -0.004(3) 0.186(2) 0.04(2) Uiso 1 1 d G
C123 C 0.740(2) -0.003(3) 0.148(3) 0.10(3) Uiso 1 1 d G
C122 C 0.774(4) -0.048(4) 0.114(2) 0.12(3) Uiso 1 1 d G
Ru2 Ru 0.1200(5) 0.1679(5) 0.9198(5) 0.150(5) Uani 1 1 d D
N1 N 0.384(3) 0.343(3) 0.550(2) 0.10(2) Uiso 1 1 d G
C115 C 0.371(2) 0.358(2) 0.495(3) 0.05(2) Uiso 1 1 d G
C114 C 0.415(4) 0.322(3) 0.4531(19) 0.08(3) Uiso 1 1 d G
C113 C 0.471(3) 0.270(3) 0.466(3) 0.12(4) Uiso 1 1 d G
C112 C 0.484(2) 0.254(2) 0.521(4) 0.10(3) Uiso 1 1 d G
C111 C 0.441(4) 0.290(3) 0.563(2) 0.15(4) Uiso 1 1 d G
Ru3 Ru 0.6630(3) 0.8220(4) 0.6014(4) 0.100(4) Uani 1 1 d D
N3 N 0.725(2) 0.883(2) 0.549(2) 0.07(2) Uiso 1 1 d G
C161 C 0.7079(19) 0.937(3) 0.5654(18) 0.12(3) Uiso 1 1 d G
C162 C 0.742(3) 0.982(2) 0.525(3) 0.08(3) Uiso 1 1 d G
C163 C 0.793(3) 0.972(3) 0.469(3) 0.06(3) Uiso 1 1 d DG
C164 C 0.8093(19) 0.918(3) 0.4522(17) 0.10(3) Uiso 1 1 d G
C165 C 0.775(3) 0.873(2) 0.492(3) 0.06(3) Uiso 1 1 d G
O2 O 0.247(2) 0.381(3) 0.622(2) 0.10(2) Uiso 1 1 d .
O1 O 0.339(3) 0.338(3) 0.679(2) 0.11(2) Uiso 1 1 d .
O9 O 0.880(2) 0.2491(15) 0.621(2) 0.10(2) Uiso 1 1 d D
O11 O 0.729(2) 0.325(3) 0.828(2) 0.090(18) Uiso 1 1 d .
O5 O 0.7501(16) 0.753(2) 0.620(2) 0.12(2) Uiso 1 1 d D
C51 C 0.648(4) 0.332(5) 0.985(4) 0.11(3) Uiso 1 1 d .
C53 C 0.605(5) 0.286(5) 1.015(4) 0.10(3) Uiso 1 1 d .
C34 C 0.744(4) 0.550(5) 0.980(4) 0.13(4) Uiso 1 1 d .
C132 C 0.721(3) 0.154(3) 0.138(3) 0.04(2) Uiso 1 1 d .
O36 O 0.615(5) 0.588(5) 0.721(4) 0.28(4) Uiso 1 1 d .
S4 S 0.686(2) 0.542(2) 0.666(2) 0.26(2) Uiso 1 1 d .
C311 C 0.748(9) 0.926(10) 0.784(8) 0.38(9) Uiso 1 1 d .
C231 C 0.388(2) 0.645(3) 0.488(2) 0.001(18) Uiso 1 1 d .
C221 C 0.350(3) 0.509(3) 0.863(3) 0.04(2) Uiso 1 1 d .
C11 C 0.013(4) 0.235(3) 0.956(4) 2.0(11) Uiso 1 1 d G
C12 C 0.018(3) 0.172(4) 0.968(3) 0.14(4) Uiso 1 1 d G
C13 C 0.061(3) 0.116(3) 0.999(3) 0.08(3) Uiso 1 1 d G
C14 C 0.100(3) 0.124(3) 1.019(2) 0.06(3) Uiso 1 1 d G
C15 C 0.096(3) 0.187(5) 1.008(3) 0.25(6) Uiso 1 1 d G
C16 C 0.052(4) 0.243(3) 0.976(4) 0.22(6) Uiso 1 1 d G
C6 C 0.376(3) 0.491(3) 0.519(3) 0.05(2) Uiso 1 1 d .
C233 C 0.311(3) 0.590(3) 0.714(3) 0.03(2) Uiso 1 1 d .
C133 C 0.612(3) 0.200(3) 0.276(3) 0.03(2) Uiso 1 1 d .
B1 B 0.627(4) 0.066(5) 0.391(5) 0.09(4) Uiso 1 1 d D
F1 F 0.661(2) 0.033(3) 0.429(2) 0.113(18) Uiso 1 1 d .
F2 F 0.574(2) 0.034(2) 0.4134(19) 0.109(17) Uiso 1 1 d .
C52 C 0.740(4) 0.242(4) 0.975(3) 0.09(3) Uiso 1 1 d .
C29 C 0.770(5) 0.722(5) 0.473(4) 0.15(4) Uiso 1 1 d .
C120 C 0.521(3) 0.112(3) 0.512(3) 0.05(2) Uiso 1 1 d .
C303 C 0.957(6) 0.597(6) 0.038(5) 0.17(6) Uiso 1 1 d .
C302 C 0.932(6) 0.560(7) 0.142(5) 0.20(5) Uiso 1 1 d .
C301 C 0.837(4) 0.592(5) 0.149(4) 0.14(4) Uiso 1 1 d .
C182 C 0.990(3) 1.220(3) 0.136(2) 0.02(2) Uiso 1 1 d .
C30 C 0.516(3) 0.847(4) 0.699(3) 0.08(3) Uiso 1 1 d .
C28 C 0.687(3) 0.799(4) 0.413(3) 0.07(3) Uiso 1 1 d .
C170 C 0.854(3) 1.020(3) 0.514(2) 0.02(2) Uiso 1 1 d .
C183 C 0.917(3) 1.118(3) 0.273(2) 0.04(2) Uiso 1 1 d D
B3 B 0.429(6) 0.593(8) 0.609(6) 0.19(7) Uiso 1 1 d D
F5 F 0.465(2) 0.524(2) 0.5883(18) 0.098(16) Uiso 1 1 d .
F6 F 0.475(3) 0.618(3) 0.570(2) 0.15(2) Uiso 1 1 d .
O7 O 0.825(2) 0.621(2) 0.8280(12) 0.075(17) Uiso 1 1 d D
C305 C 0.174(4) 0.961(4) 0.688(3) 0.09(3) Uiso 1 1 d .
C2 C 0.257(3) 0.517(3) 0.591(4) 0.03(2) Uiso 1 1 d .
C3 C 0.259(3) 0.493(3) 0.654(3) 0.02(2) Uiso 1 1 d .
C220 C 0.559(3) 0.506(4) 0.654(3) 0.06(3) Uiso 1 1 d .
C5 C 0.385(3) 0.466(3) 0.581(3) 0.02(2) Uiso 1 1 d .
C10 C 0.343(3) 0.441(4) 0.705(3) 0.07(3) Uiso 1 1 d .
C4 C 0.341(3) 0.469(3) 0.639(4) 0.04(2) Uiso 1 1 d .
C310 C 0.011(3) 0.789(4) 0.654(3) 0.07(3) Uiso 1 1 d .
C131 C 0.711(3) -0.054(4) 0.349(3) 0.08(3) Uiso 1 1 d .
C7 C 0.300(3) 0.540(4) 0.461(4) 0.07(3) Uiso 1 1 d .
C1 C 0.299(3) 0.517(3) 0.523(3) 0.01(2) Uiso 1 1 d .
C31 C 0.841(4) 0.550(4) 0.982(3) 0.08(3) Uiso 1 1 d .
C9 C 0.293(4) 0.605(5) 0.412(4) 0.12(4) Uiso 1 1 d .
C8 C 0.217(4) 0.541(4) 0.479(3) 0.10(3) Uiso 1 1 d .
C307 C 0.340(5) 0.766(6) 0.985(5) 0.15(4) Uiso 1 1 d .
C306 C 0.431(8) 0.822(9) 0.948(7) 0.34(8) Uiso 1 1 d .
C50 C 0.936(3) 0.014(4) 0.700(3) 0.06(3) Uiso 1 1 d .
C232 C 0.174(3) 0.675(4) 0.685(3) 0.08(3) Uiso 1 1 d .
C121 C 0.533(4) 0.331(4) 0.316(3) 0.10(3) Uiso 1 1 d .
C32 C 0.787(4) 0.591(3) 1.014(3) 0.02(2) Uiso 1 1 d .
C35 C 0.686(6) 0.665(7) 1.050(5) 0.21(5) Uiso 1 1 d .
C48 C 1.103(4) 0.187(4) 0.417(3) 0.09(3) Uiso 1 1 d .
C49 C 1.037(5) 0.272(6) 0.475(4) 0.17(4) Uiso 1 1 d .
O6 O 0.646(3) 0.837(3) 0.6822(18) 0.13(2) Uiso 1 1 d D
O8 O 0.729(2) 0.7079(17) 0.880(2) 0.13(2) Uiso 1 1 d D
C47 C 1.032(4) 0.208(4) 0.468(3) 0.08(3) Uiso 1 1 d .
C18 C 0.231(10) 0.091(10) 1.044(8) 0.38(10) Uiso 1 1 d .
O4 O 0.2111(16) 0.177(3) 0.883(2) 0.11(2) Uiso 1 1 d D
O12 O 0.683(3) 0.230(3) 0.877(3) 0.13(2) Uiso 1 1 d .
O10 O 0.8307(19) 0.148(3) 0.6763(19) 0.14(2) Uiso 1 1 d D
S1 S 0.892(2) 0.813(3) 0.337(2) 0.252(19) Uiso 1 1 d .
S2 S 0.957(2) 0.396(2) 0.336(2) 0.255(19) Uiso 1 1 d .
F3 F 0.882(2) 1.161(2) 0.4253(19) 0.101(16) Uiso 1 1 d .
O31 O 0.919(5) 0.886(5) 0.284(4) 0.28(4) Uiso 1 1 d .
O32 O 0.902(4) 0.419(4) 0.291(3) 0.21(3) Uiso 1 1 d .
O33 O 0.926(4) 0.382(5) 0.416(4) 0.26(4) Uiso 1 1 d .
F4 F 0.977(2) 1.079(2) 0.4115(19) 0.102(16) Uiso 1 1 d .
O39 O 0.884(5) 0.779(5) 0.417(5) 0.29(4) Uiso 1 1 d .
F32 F 0.987(3) 0.492(3) 0.254(3) 0.20(3) Uiso 1 1 d .
F31 F 0.983(5) 0.470(6) 0.348(5) 0.38(5) Uiso 1 1 d .
F33 F 0.061(9) 0.557(10) 0.326(8) 0.70(12) Uiso 1 1 d .
F36 F 0.724(3) 0.511(3) 0.753(3) 0.20(3) Uiso 1 1 d .
F35 F 0.951(15) 0.518(18) 0.478(14) 1.1(3) Uiso 1 1 d .
F34 F 0.795(7) 0.518(8) 0.665(6) 0.52(8) Uiso 1 1 d .
O37 O 0.721(4) 0.579(5) 0.584(4) 0.26(4) Uiso 1 1 d .
C313 C 0.964(5) 0.707(6) 0.340(5) 0.18(5) Uiso 1 1 d .
O38 O 0.986(3) 0.772(4) 0.251(3) 0.17(3) Uiso 1 1 d .
C27 C 0.700(4) 0.792(4) 0.472(4) 0.09(3) Uiso 1 1 d .
C33 C 0.727(4) 0.605(4) 1.018(4) 0.09(3) Uiso 1 1 d .
B2 B 0.926(5) 1.118(4) 0.385(2) 0.10(4) Uiso 1 1 d D
C36 C 0.696(8) 0.607(9) 0.137(7) 0.33(8) Uiso 1 1 d .
C17 C 0.164(8) 0.089(8) 1.042(7) 0.25(6) Uiso 1 1 d .
C321 C 0.280(3) 0.779(3) 0.665(3) 0.04(2) Uiso 1 1 d .
C322 C 0.321(4) 0.819(5) 0.539(4) 0.12(3) Uiso 1 1 d .
C323 C 0.574(4) 0.556(4) 0.970(3) 0.09(3) Uiso 1 1 d .
C324 C 1.014(5) 0.763(5) 0.304(4) 0.16(4) Uiso 1 1 d .
C325 C 0.907(3) 0.078(4) 0.964(3) 0.06(3) Uiso 1 1 d .
C326 C 1.032(5) 0.884(6) 0.155(6) 0.18(5) Uiso 1 1 d .
C327 C 0.833(4) 0.077(5) 0.973(4) 0.13(4) Uiso 1 1 d .
C328 C 0.734(4) 0.589(5) 0.694(4) 0.11(3) Uiso 1 1 d .
C329 C 0.101(5) 0.922(6) 0.149(5) 0.18(5) Uiso 1 1 d .
C330 C 0.357(6) 0.861(6) 0.417(6) 0.21(5) Uiso 1 1 d .
C331 C 0.617(5) 0.572(5) 0.824(4) 0.15(4) Uiso 1 1 d .
C332 C 0.385(6) 0.886(6) 0.346(6) 0.20(5) Uiso 1 1 d .
C333 C 0.914(5) 0.517(5) 0.309(4) 0.13(4) Uiso 1 1 d .
C334 C 0.915(5) 0.493(6) 0.213(5) 0.18(5) Uiso 1 1 d .
C335 C 0.999(6) 0.877(6) 0.218(6) 0.16(4) Uiso 1 1 d .
C336 C 0.574(5) 0.668(6) 0.856(5) 0.19(5) Uiso 1 1 d .
C337 C 0.140(5) 0.837(6) 0.133(5) 0.19(5) Uiso 1 1 d .
C338 C 0.658(7) 0.608(8) 0.858(6) 0.27(6) Uiso 1 1 d .
C339 C 0.917(7) 0.623(8) 0.024(6) 0.23(7) Uiso 1 1 d .
C340 C 0.429(9) 0.049(10) 0.713(8) 0.39(10) Uiso 1 1 d .
C341 C 0.533(8) 0.305(9) 0.713(7) 0.36(9) Uiso 1 1 d .
C342 C 0.582(5) 0.617(6) 0.968(4) 0.16(4) Uiso 1 1 d .

loop_
_atom_site_aniso_label
_atom_site_aniso_U_11
_atom_site_aniso_U_22
_atom_site_aniso_U_33
_atom_site_aniso_U_23
_atom_site_aniso_U_13
_atom_site_aniso_U_12
Ru6 0.109(8) 0.120(10) 0.235(12) -0.121(10) -0.074(9) 0.033(7)
Ru5 0.052(6) 0.042(7) 0.248(10) -0.102(7) -0.069(7) 0.033(5)
Ru4 0.164(9) 0.092(9) 0.222(11) -0.029(8) -0.087(9) -0.073(8)
Ru1 0.061(6) 0.040(7) 0.243(10) -0.097(8) -0.048(6) 0.009(5)
Ru2 0.153(9) 0.069(9) 0.231(11) -0.121(9) 0.007(8) -0.035(7)
Ru3 0.063(6) 0.038(7) 0.247(10) -0.071(7) -0.074(6) -0.003(5)

loop_
_atom_type_symbol
_atom_type_description
_atom_type_scat_dispersion_real
_atom_type_scat_dispersion_imag
_atom_type_scat_source
C C 0.0033 0.0016 'International Tables Vol C Tables 4.2.6.8 and 6.1.1.4'
N N 0.0061 0.0033 'International Tables Vol C Tables 4.2.6.8 and 6.1.1.4'
O O 0.0106 0.0060 'International Tables Vol C Tables 4.2.6.8 and 6.1.1.4'
Ru Ru -1.2594 0.8363 'International Tables Vol C Tables 4.2.6.8 and 6.1.1.4'
F F 0.0171 0.0103 'International Tables Vol C Tables 4.2.6.8 and 6.1.1.4'
B B 0.0013 0.0007 'International Tables Vol C Tables 4.2.6.8 and 6.1.1.4'
S S 0.1246 0.1234 'International Tables Vol C Tables 4.2.6.8 and 6.1.1.4'

loop_
_geom_angle_atom_site_label_1
_geom_angle_atom_site_label_2
_geom_angle_atom_site_label_3
_geom_angle
_geom_angle_site_symmetry_1
_geom_angle_site_symmetry_3
C135 C134 C139 120.0 . .
C135 C134 C133 135(6) . .
C139 C134 C133 104(6) . .
C136 C135 C134 120.0 . .
C137 C136 C135 120.0 . .
C136 C137 C138 120.0 . .
C137 C138 C139 120.0 . .
C138 C139 C134 120.0 . .
C51 Ru6 O11 118(3) . .
C51 Ru6 N6 103(3) . .
O11 Ru6 N6 84(2) . .
C51 Ru6 O12 163(3) . .
O11 Ru6 O12 77(2) . .
N6 Ru6 O12 85(2) . .
C51 Ru6 C307 60(4) . 2_667
O11 Ru6 C307 148(3) . 2_667
N6 Ru6 C307 128(3) . 2_667
O12 Ru6 C307 104(3) . 2_667
C51 Ru6 C53 45(3) . .
O11 Ru6 C53 163(3) . .
N6 Ru6 C53 95(3) . .
O12 Ru6 C53 120(3) . .
C307 Ru6 C53 36(3) 2_667 .
C51 Ru6 C52 63(3) . .
O11 Ru6 C52 100(2) . .
N6 Ru6 C52 166(3) . .
O12 Ru6 C52 109(3) . .
C307 Ru6 C52 48(3) 2_667 .
C53 Ru6 C52 77(3) . .
C185 C184 C189 120.0 . .
C185 C184 C183 115(7) . .
C189 C184 C183 125(7) . .
C186 C185 C184 120.0 . .
C185 C186 C187 120.0 . .
C186 C187 C188 120.0 . .
C187 C188 C189 120.0 . .
C188 C189 C184 120.0 . .
C42 Ru5 O10 141(2) . .
C42 Ru5 O9 91.4(17) . .
O10 Ru5 O9 83(2) . .
C42 Ru5 C43 39.4(7) . .
O10 Ru5 C43 105(2) . .
O9 Ru5 C43 104.5(19) . .
C42 Ru5 C41 38.8(7) . .
O10 Ru5 C41 168(2) . .
O9 Ru5 C41 109(2) . .
C43 Ru5 C41 69.8(9) . .
C42 Ru5 N5 137(2) . 2_666
O10 Ru5 N5 80(2) . 2_666
O9 Ru5 N5 82.5(18) . 2_666
C43 Ru5 N5 171.4(14) . 2_666
C41 Ru5 N5 103(2) . 2_666
C42 Ru5 C44 69.2(9) . .
O10 Ru5 C44 89(2) . .
O9 Ru5 C44 138(2) . .
C43 Ru5 C44 37.9(7) . .
C41 Ru5 C44 80.0(9) . .
N5 Ru5 C44 137(2) 2_666 .
C42 Ru5 C46 68.1(9) . .
O10 Ru5 C46 132(3) . .
O9 Ru5 C46 142(2) . .
C43 Ru5 C46 80.0(9) . .
C41 Ru5 C46 36.9(6) . .
N5 Ru5 C46 91.4(14) 2_666 .
C44 Ru5 C46 65.7(9) . .
C42 Ru5 C45 80.0(9) . .
O10 Ru5 C45 102(2) . .
O9 Ru5 C45 171.0(17) . .
C43 Ru5 C45 67.1(10) . .
C41 Ru5 C45 66.2(9) . .
N5 Ru5 C45 105.6(18) 2_666 .
C44 Ru5 C45 36.2(6) . .
C46 Ru5 C45 35.8(6) . .
C235 C234 C239 120.0 . .
C235 C234 C233 115(7) . .
C239 C234 C233 125(7) . .
C236 C235 C234 120.0 . .
C237 C236 C235 120.0 . .
C236 C237 C238 120.0 . .
C239 C238 C237 120.0 . .
C238 C239 C234 120.0 . .
C177 N13 C180 108.0 . .
C177 N13 B2 126(4) . .
C180 N13 B2 126(4) . .
C178 C177 N13 108.0 . .
C178 C177 C310 136(5) . 2_676
N13 C177 C310 115(5) . 2_676
C177 C178 C179 108.0 . .
C177 C178 C174 128(5) . .
C179 C178 C174 123(5) . .
C178 C179 C180 108.0 . .
C178 C179 C182 122(5) . .
C180 C179 C182 130(5) . .
C183 C180 C179 133(5) . .
C183 C180 N13 118(5) . .
C179 C180 N13 108.0 . .
C27 C21 C22 135(8) . .
C27 C21 C26 105(8) . .
C22 C21 C26 120.0 . .
C27 C21 Ru3 130(4) . .
C22 C21 Ru3 68.9(15) . .
C26 C21 Ru3 73.0(15) . .
C21 C22 C23 120.0 . .
C21 C22 Ru3 73.7(15) . .
C23 C22 Ru3 69.8(14) . .
C22 C23 C24 120.0 . .
C22 C23 Ru3 71.9(14) . .
C24 C23 Ru3 72.3(15) . .
C23 C24 C25 120.0 . .
C23 C24 C30 102(7) . .
C25 C24 C30 138(7) . .
C23 C24 Ru3 69.5(16) . .
C25 C24 Ru3 73.7(15) . .
C30 C24 Ru3 122(4) . .
C26 C25 C24 120.0 . .
C26 C25 Ru3 72.7(13) . .
C24 C25 Ru3 69.0(14) . .
C25 C26 C21 120.0 . .
C25 C26 Ru3 70.7(13) . .
C21 C26 Ru3 70.4(15) . .
C227 N16 C230 108.0 . .
C227 N16 B3 101(6) . .
C230 N16 B3 145(7) . .
N16 C227 C228 108.0 . .
N16 C227 C231 148(5) . .
C228 C227 C231 104(5) . .
C227 C228 C229 108.0 . .
C227 C228 C224 151(5) . .
C229 C228 C224 101(5) . .
C230 C229 C228 108.0 . .
C230 C229 C232 105(6) . .
C228 C229 C232 147(6) . .
C233 C230 C229 159(6) . .
C233 C230 N16 92(6) . .
C229 C230 N16 108.0 . .
C42 C41 C46 120.0 . .
C42 C41 C47 114(6) . .
C46 C41 C47 126(6) . .
C42 C41 Ru5 67.2(13) . .
C46 C41 Ru5 76.0(14) . .
C47 C41 Ru5 132(4) . .
C43 C42 C41 120.0 . .
C43 C42 Ru5 71.5(15) . .
C41 C42 Ru5 74.0(14) . .
C42 C43 C44 120.0 . .
C42 C43 Ru5 69.0(15) . .
C44 C43 Ru5 75.6(15) . .
C45 C44 C43 120.0 . .
C45 C44 C50 117(6) . .
C43 C44 C50 121(6) . .
C45 C44 Ru5 75.1(13) . .
C43 C44 Ru5 66.5(13) . .
C50 C44 Ru5 119(4) . .
C44 C45 C46 120.0 . .
C44 C45 Ru5 68.7(13) . .
C46 C45 Ru5 70.9(13) . .
C45 C46 C41 120.0 . .
C45 C46 Ru5 73.2(14) . .
C41 C46 Ru5 67.1(13) . .
O9 C201 C202 114(4) . .
O9 C201 C206 126(4) . .
C202 C201 C206 120.0 . .
C203 C202 C201 120.0 . .
C202 C203 C204 120.0 . .
O11 C204 C203 118(4) . .
O11 C204 C205 122(4) . .
C203 C204 C205 120.0 . .
C206 C205 C204 120.0 . .
C206 C205 C207 120.0 . .
C204 C205 C207 120.0 . .
C205 C206 C210 120.0 . .
C205 C206 C201 120.0 . .
C210 C206 C201 120.0 . .
O10 C210 C209 111(4) . .
O10 C210 C206 129(4) . .
C209 C210 C206 120.0 . .
C210 C209 C208 120.0 . .
C207 C208 C209 120.0 . .
O12 C207 C208 113(5) . .
O12 C207 C205 126(5) . .
C208 C207 C205 120.0 . .
C172 N4 C176 120.0 . .
C172 N4 Ru4 115(7) . 2_776
C176 N4 Ru4 124(7) . 2_776
N4 C172 C173 120.0 . .
C172 C173 C174 120.0 . .
C175 C174 C173 120.0 . .
C175 C174 C178 112(9) . .
C173 C174 C178 126(9) . .
C176 C175 C174 120.0 . .
C175 C176 N4 120.0 . .
O2 C101 C102 111(4) . .
O2 C101 C106 129(4) . .
C102 C101 C106 120.0 . .
C101 C102 C103 120.0 . .
C102 C103 C104 120.0 . .
O3 C104 C103 125(3) . .
O3 C104 C105 115(3) . .
C103 C104 C105 120.0 . .
C106 C105 C104 120.0 . .
C106 C105 C107 120.0 . .
C104 C105 C107 120.0 . .
C110 C106 C105 120.0 . .
C110 C106 C101 120.0 . .
C105 C106 C101 120.0 . .
O1 C110 C106 125(4) . .
O1 C110 C109 115(4) . .
C106 C110 C109 120.0 . .
C108 C109 C110 120.0 . .
C109 C108 C107 120.0 . .
O4 C107 C108 105(3) . .
O4 C107 C105 135(3) . .
C108 C107 C105 120.0 . .
C116 N11 C119 108.0 . .
C116 N11 B1 125(7) . .
C119 N11 B1 124(7) . .
C133 C119 N11 136(7) . .
C133 C119 C118 116(7) . .
N11 C119 C118 108.0 . .
C117 C118 C119 108.0 . .
C117 C118 C121 111(6) . .
C119 C118 C121 141(6) . .
C118 C117 C116 108.0 . .
C118 C117 C113 135(6) . .
C116 C117 C113 117(6) . .
N11 C116 C117 108.0 . .
N11 C116 C120 121(6) . .
C117 C116 C120 131(6) . .
O7 C154 C153 121(3) . .
O7 C154 C155 118(3) . .
C153 C154 C155 120.0 . .
C152 C153 C154 120.0 . .
C151 C152 C153 120.0 . .
O5 C151 C152 121(4) . .
O5 C151 C156 119(4) . .
C152 C151 C156 120.0 . .
C155 C156 C151 120.0 . .
C155 C156 C160 120.0 . .
C151 C156 C160 120.0 . .
C156 C155 C157 120.0 . .
C156 C155 C154 120.0 . .
C157 C155 C154 120.0 . .
O8 C157 C158 112(4) . .
O8 C157 C155 128(4) . .
C158 C157 C155 120.0 . .
C157 C158 C159 120.0 . .
C160 C159 C158 120.0 . .
O6 C160 C159 106(4) . .
O6 C160 C156 133(4) . .
C159 C160 C156 120.0 . .
C169 N14 C166 108.0 . .
C169 N14 B2 135(5) . .
C166 N14 B2 116(5) . .
N14 C166 C167 108.0 . .
N14 C166 C170 137(5) . .
C167 C166 C170 115(5) . .
C168 C167 C166 108.0 . .
C168 C167 C163 119(6) . .
C166 C167 C163 133(6) . .
C167 C168 C169 108.0 . .
C167 C168 C305 139(6) . 2_676
C169 C168 C305 113(6) . 2_676
C183 C169 N14 109(5) . .
C183 C169 C168 143(5) . .
N14 C169 C168 108.0 . .
N12 C130 C129 108.0 . .
N12 C130 C133 120(6) . .
C129 C130 C133 131(6) . .
C130 N12 C127 108.0 . .
C130 N12 B1 129(6) . .
C127 N12 B1 123(6) . .
C128 C127 N12 108.0 . .
C128 C127 C131 133(6) . .
N12 C127 C131 118(6) . .
C127 C128 C129 108.0 . .
C127 C128 C124 123(5) . .
C129 C128 C124 129(5) . .
C130 C129 C128 108.0 . .
C130 C129 C132 132(6) . .
C128 C129 C132 120(6) . .
C31 Ru4 O7 123(3) . .
C31 Ru4 C32 39(2) . .
O7 Ru4 C32 163(3) . .
C31 Ru4 N4 91(3) . 2_776
O7 Ru4 N4 77(3) . 2_776
C32 Ru4 N4 100(2) . 2_776
C31 Ru4 O8 159(3) . .
O7 Ru4 O8 77(2) . .
C32 Ru4 O8 120(3) . .
N4 Ru4 O8 87(3) 2_776 .
C31 Ru4 C34 73(3) . .
O7 Ru4 C34 108(3) . .
C32 Ru4 C34 70(3) . .
N4 Ru4 C34 164(3) 2_776 .
O8 Ru4 C34 109(3) . .
C31 Ru4 C33 69(3) . .
O7 Ru4 C33 154(3) . .
C32 Ru4 C33 36(2) . .
N4 Ru4 C33 128(3) 2_776 .
O8 Ru4 C33 95(3) . .
C34 Ru4 C33 50(3) . .
C217 C218 C219 108.0 . .
C217 C218 C221 130(5) . .
C219 C218 C221 122(5) . .
C218 C217 C216 108.0 . .
C218 C217 C213 112(5) . .
C216 C217 C213 139(5) . .
C217 C216 N15 108.0 . .
C217 C216 C220 116(5) . .
N15 C216 C220 136(5) . .
C219 N15 C216 108.0 . .
C219 N15 B3 136(7) . .
C216 N15 B3 115(7) . .
C218 C219 N15 108.0 . .
C218 C219 C233 152(5) . .
N15 C219 C233 99(5) . .
C226 N5 C222 120.0 . .
C226 N5 Ru5 111(4) . 2_666
C222 N5 Ru5 128(4) . 2_666
C225 C226 N5 120.0 . .
C226 C225 C224 120.0 . .
C223 C224 C225 120.0 . .
C223 C224 C228 104(6) . .
C225 C224 C228 136(6) . .
C224 C223 C222 120.0 . .
C223 C222 N5 120.0 . .
O1 Ru1 O2 84(2) . .
O1 Ru1 N1 86(2) . .
O2 Ru1 N1 83(2) . .
O1 Ru1 C2 130(3) . .
O2 Ru1 C2 94(2) . .
N1 Ru1 C2 143(3) . .
O1 Ru1 C5 102(2) . .
O2 Ru1 C5 169(2) . .
N1 Ru1 C5 106(2) . .
C2 Ru1 C5 75(2) . .
O1 Ru1 C4 85(2) . .
O2 Ru1 C4 139(2) . .
N1 Ru1 C4 135(2) . .
C2 Ru1 C4 64(2) . .
C5 Ru1 C4 34.6(17) . .
O1 Ru1 C3 95(2) . .
O2 Ru1 C3 99(2) . .
N1 Ru1 C3 177.0(18) . .
C2 Ru1 C3 36.1(18) . .
C5 Ru1 C3 71(2) . .
C4 Ru1 C3 42.5(19) . .
O1 Ru1 C1 167(2) . .
O2 Ru1 C1 102(2) . .
N1 Ru1 C1 106(2) . .
C2 Ru1 C1 38.8(18) . .
C5 Ru1 C1 70(2) . .
C4 Ru1 C1 83(2) . .
C3 Ru1 C1 73(2) . .
O1 Ru1 C6 136(2) . .
O2 Ru1 C6 139(2) . .
N1 Ru1 C6 91(2) . .
C2 Ru1 C6 67(2) . .
C5 Ru1 C6 36.9(17) . .
C4 Ru1 C6 66(2) . .
C3 Ru1 C6 86(2) . .
C1 Ru1 C6 40.6(18) . .
C211 N6 C215 120.0 . .
C211 N6 Ru6 125(6) . .
C215 N6 Ru6 115(6) . .
N6 C211 C212 120.0 . .
C211 C212 C213 120.0 . .
C214 C213 C212 120.0 . .
C214 C213 C217 115(7) . .
C212 C213 C217 123(7) . .
C213 C214 C215 120.0 . .
C214 C215 N6 120.0 . .
C104 O3 Ru2 143(4) . .
C126 N2 C122 120.0 . .
C126 N2 Ru2 120(6) . 2_656
C122 N2 Ru2 120(6) . 2_656
C125 C126 N2 120.0 . .
C126 C125 C124 120.0 . .
C123 C124 C125 120.0 . .
C123 C124 C128 119(6) . .
C125 C124 C128 121(6) . .
C124 C123 C122 120.0 . .
C123 C122 N2 120.0 . .
N2 Ru2 O3 81(2) 2_656 .
N2 Ru2 O4 88(3) 2_656 .
O3 Ru2 O4 80.1(19) . .
N2 Ru2 C13 90.6(19) 2_656 .
O3 Ru2 C13 137(3) . .
O4 Ru2 C13 142(3) . .
N2 Ru2 C14 108(3) 2_656 .
O3 Ru2 C14 169(2) . .
O4 Ru2 C14 106(2) . .
C13 Ru2 C14 39.3(8) . .
N2 Ru2 C12 104(3) 2_656 .
O3 Ru2 C12 103(2) . .
O4 Ru2 C12 168(2) . .
C13 Ru2 C12 38.4(9) . .
C14 Ru2 C12 69.2(10) . .
N2 Ru2 C15 143(3) 2_656 .
O3 Ru2 C15 135(3) . .
O4 Ru2 C15 91(2) . .
C13 Ru2 C15 68.7(11) . .
C14 Ru2 C15 37.7(9) . .
C12 Ru2 C15 79.0(12) . .
N2 Ru2 C11 136(3) 2_656 .
O3 Ru2 C11 90(2) . .
O4 Ru2 C11 134(3) . .
C13 Ru2 C11 67.1(15) . .
C14 Ru2 C11 78.9(13) . .
C12 Ru2 C11 36.2(11) . .
C15 Ru2 C11 64.7(15) . .
N2 Ru2 C16 169(2) 2_656 .
O3 Ru2 C16 103(3) . .
O4 Ru2 C16 103(3) . .
C13 Ru2 C16 78.9(13) . .
C14 Ru2 C16 66.3(13) . .
C12 Ru2 C16 65.0(16) . .
C15 Ru2 C16 35.8(9) . .
C11 Ru2 C16 35.2(11) . .
C115 N1 C111 120.0 . .
C115 N1 Ru1 116(5) . .
C111 N1 Ru1 124(5) . .
C114 C115 N1 120.0 . .
C115 C114 C113 120.0 . .
C112 C113 C114 120.0 . .
C112 C113 C117 122(7) . .
C114 C113 C117 118(7) . .
C113 C112 C111 120.0 . .
C112 C111 N1 120.0 . .
O6 Ru3 O5 82(2) . .
O6 Ru3 C23 96(2) . .
O5 Ru3 C23 110(2) . .
O6 Ru3 C22 129(3) . .
O5 Ru3 C22 94(2) . .
C23 Ru3 C22 38.3(8) . .
O6 Ru3 C24 85.6(19) . .
O5 Ru3 C24 144(3) . .
C23 Ru3 C24 38.2(7) . .
C22 Ru3 C24 68.6(10) . .
O6 Ru3 N3 87(2) . .
O5 Ru3 N3 80(2) . .
C23 Ru3 N3 170.2(19) . .
C22 Ru3 N3 142(3) . .
C24 Ru3 N3 133(3) . .
O6 Ru3 C21 163(2) . .
O5 Ru3 C21 106(2) . .
C23 Ru3 C21 68.1(10) . .
C22 Ru3 C21 37.4(7) . .
C24 Ru3 C21 79.8(8) . .
N3 Ru3 C21 108(2) . .
O6 Ru3 C25 106(2) . .
O5 Ru3 C25 172(2) . .
C23 Ru3 C25 67.9(9) . .
C22 Ru3 C25 79.8(8) . .
C24 Ru3 C25 37.3(6) . .
N3 Ru3 C25 102.2(18) . .
C21 Ru3 C25 66.4(9) . .
O6 Ru3 C26 141(3) . .
O5 Ru3 C26 136(3) . .
C23 Ru3 C26 79.7(8) . .
C22 Ru3 C26 67.0(9) . .
C24 Ru3 C26 66.8(9) . .
N3 Ru3 C26 92.1(16) . .
C21 Ru3 C26 36.6(6) . .
C25 Ru3 C26 36.6(6) . .
C161 N3 C165 120.0 . .
C161 N3 Ru3 121(5) . .
C165 N3 Ru3 119(5) . .
C162 C161 N3 120.0 . .
C161 C162 C163 120.0 . .
C164 C163 C162 120.0 . .
C164 C163 C167 119(6) . .
C162 C163 C167 121(6) . .
C163 C164 C165 120.0 . .
C164 C165 N3 120.0 . .
C101 O2 Ru1 128(4) . .
C110 O1 Ru1 131(4) . .
C201 O9 Ru5 131(4) . .
C204 O11 Ru6 138(4) . .
C151 O5 Ru3 135(4) . .
C53 C51 Ru6 69(5) . .
C307 C53 C51 89(8) 2_667 .
C307 C53 Ru6 71(6) 2_667 .
C51 C53 Ru6 65(4) . .
C33 C34 Ru4 66(4) . .
O37 S4 O36 124(5) . .
C12 C11 C16 120.0 . .
C12 C11 Ru2 67.0(18) . .
C16 C11 Ru2 73.2(18) . .
C11 C12 C13 120.0 . .
C11 C12 Ru2 77(2) . .
C13 C12 Ru2 67(2) . .
C14 C13 C12 120.0 . .
C14 C13 Ru2 71(2) . .
C12 C13 Ru2 75(3) . .
C15 C14 C13 120.0 . .
C15 C14 C17 93(8) . .
C13 C14 C17 146(8) . .
C15 C14 Ru2 76(2) . .
C13 C14 Ru2 69(2) . .
C17 C14 Ru2 114(6) . .
C14 C15 C16 120.0 . .
C14 C15 Ru2 66(2) . .
C16 C15 Ru2 76(2) . .
C15 C16 C11 120.0 . .
C15 C16 Ru2 68(2) . .
C11 C16 Ru2 72(2) . .
C5 C6 C1 114(5) . .
C5 C6 Ru1 65(3) . .
C1 C6 Ru1 68(3) . .
C230 C233 C219 148(6) . .
C230 C233 C234 112(5) . .
C219 C233 C234 99(4) . .
C119 C133 C134 138(7) . .
C119 C133 C130 108(7) . .
C134 C133 C130 110(5) . .
F1 B1 N12 120(6) . .
F1 B1 N11 123(7) . .
N12 B1 N11 100(8) . .
F1 B1 F2 109(9) . .
N12 B1 F2 103(6) . .
N11 B1 F2 98(6) . .
C307 C52 Ru6 61(4) 2_667 .
C334 C302 C301 87(7) . .
C169 C183 C180 126(6) . .
C169 C183 C184 115(4) . .
C180 C183 C184 116(4) . .
F6 B3 N15 121(7) . .
F6 B3 N16 144(10) . .
N15 B3 N16 89(9) . .
F6 B3 F5 98(10) . .
N15 B3 F5 96(9) . .
N16 B3 F5 99(9) . .
C154 O7 Ru4 142(4) . .
C3 C2 C1 144(6) . .
C3 C2 Ru1 78(4) . .
C1 C2 Ru1 76(4) . .
C2 C3 C4 101(5) . .
C2 C3 Ru1 66(3) . .
C4 C3 Ru1 67(3) . .
C4 C5 C6 131(6) . .
C4 C5 Ru1 76(4) . .
C6 C5 Ru1 78(4) . .
C5 C4 C10 136(7) . .
C5 C4 C3 122(6) . .
C10 C4 C3 100(6) . .
C5 C4 Ru1 69(4) . .
C10 C4 Ru1 120(5) . .
C3 C4 Ru1 70(3) . .
C1 C7 C9 132(8) . .
C1 C7 C8 98(6) . .
C9 C7 C8 96(6) . .
C7 C1 C2 146(6) . .
C7 C1 C6 106(6) . .
C2 C1 C6 107(5) . .
C7 C1 Ru1 136(5) . .
C2 C1 Ru1 65(3) . .
C6 C1 Ru1 71(3) . .
C32 C31 Ru4 73(5) . .
C53 C307 C52 122(9) 2_667 2_667
C53 C307 Ru6 73(7) 2_667 2_667
C52 C307 Ru6 71(4) 2_667 2_667
C33 C32 C31 124(8) . .
C33 C32 Ru4 77(5) . .
C31 C32 Ru4 67(4) . .
C33 C35 C36 97(9) . 1_556
C160 O6 Ru3 126(4) . .
C157 O8 Ru4 133(4) . .
C41 C47 C48 120(6) . .
C41 C47 C49 122(7) . .
C48 C47 C49 99(6) . .
C107 O4 Ru2 126(4) . .
C207 O12 Ru6 136(5) . .
C210 O10 Ru5 127(4) . .
O39 S1 O31 123(5) . .
O39 S1 C313 81(5) . .
O31 S1 C313 122(5) . .
O33 S2 O32 120(5) . .
C335 O31 S1 120(7) . .
S2 O32 C334 110(5) . .
C324 C313 S1 72(5) . .
C21 C27 C28 130(7) . .
C21 C27 C29 116(7) . .
C28 C27 C29 99(7) . .
C32 C33 C35 100(8) . .
C32 C33 C34 99(7) . .
C35 C33 C34 160(8) . .
C32 C33 Ru4 67(5) . .
C35 C33 Ru4 122(6) . .
C34 C33 Ru4 63(4) . .
F4 B2 F3 101(4) . .
F4 B2 N13 113(6) . .
F3 B2 N13 106(6) . .
F4 B2 N14 116(7) . .
F3 B2 N14 116(7) . .
N13 B2 N14 104(4) . .
C14 C17 C18 151(10) . .
C14 C17 C308 102(10) . .
C18 C17 C308 96(10) . .
O38 C324 C313 69(5) . .
F36 C328 F34 68(6) . .
C302 C334 O32 177(8) . .
C326 C335 O31 148(9) . .

loop_
_geom_bond_atom_site_label_1
_geom_bond_atom_site_label_2
_geom_bond_distance
_geom_bond_site_symmetry_2
C134 C135 1.3900 .
C134 C139 1.3900 .
C134 C133 1.42(7) .
C135 C136 1.3900 .
C136 C137 1.3900 .
C137 C138 1.3900 .
C138 C139 1.3900 .
Ru6 C51 2.04(8) .
Ru6 O11 2.04(5) .
Ru6 N6 2.06(4) .
Ru6 O12 2.08(6) .
Ru6 C307 2.09(10) 2_667
Ru6 C53 2.11(8) .
Ru6 C52 2.25(8) .
C184 C185 1.3900 .
C184 C189 1.3900 .
C184 C183 1.42(5) .
C185 C186 1.3900 .
C186 C187 1.3900 .
C187 C188 1.3900 .
C188 C189 1.3900 .
Ru5 C42 2.04(4) .
Ru5 O10 2.04(2) .
Ru5 O9 2.07(2) .
Ru5 C43 2.08(4) .
Ru5 C41 2.13(4) .
Ru5 N5 2.14(3) 2_666
Ru5 C44 2.19(4) .
Ru5 C46 2.24(4) .
Ru5 C45 2.27(4) .
C234 C235 1.3900 .
C234 C239 1.3900 .
C234 C233 1.64(6) .
C235 C236 1.3900 .
C236 C237 1.3900 .
C237 C238 1.3900 .
C238 C239 1.3900 .
N13 C177 1.4200 .
N13 C180 1.4200 .
N13 B2 1.480(17) .
C177 C178 1.4200 .
C177 C310 1.42(7) 2_676
C178 C179 1.4200 .
C178 C174 1.50(5) .
C179 C180 1.4200 .
C179 C182 1.54(5) .
C180 C183 1.40(2) .
C21 C27 1.38(8) .
C21 C22 1.3900 .
C21 C26 1.3900 .
C21 Ru3 2.19(4) .
C22 C23 1.3900 .
C22 Ru3 2.13(5) .
C23 C24 1.3900 .
C23 Ru3 2.11(4) .
C24 C25 1.3900 .
C24 C30 1.47(7) .
C24 Ru3 2.14(4) .
C25 C26 1.3900 .
C25 Ru3 2.20(4) .
C26 Ru3 2.23(4) .
N16 C227 1.4200 .
N16 C230 1.4200 .
N16 B3 1.52(11) .
C227 C228 1.4200 .
C227 C231 1.55(5) .
C228 C229 1.4200 .
C228 C224 1.53(5) .
C229 C230 1.4200 .
C229 C232 1.60(7) .
C230 C233 1.20(7) .
C41 C42 1.3900 .
C41 C46 1.3900 .
C41 C47 1.49(7) .
C42 C43 1.3900 .
C43 C44 1.3900 .
C44 C45 1.3900 .
C44 C50 1.49(7) .
C45 C46 1.3900 .
C201 O9 1.27(4) .
C201 C202 1.3900 .
C201 C206 1.3900 .
C202 C203 1.3900 .
C203 C204 1.3900 .
C204 O11 1.23(6) .
C204 C205 1.3900 .
C205 C206 1.3900 .
C205 C207 1.3900 .
C206 C210 1.3900 .
C210 O10 1.34(6) .
C210 C209 1.3900 .
C209 C208 1.3900 .
C208 C207 1.3900 .
C207 O12 1.14(6) .
N4 C172 1.3900 .
N4 C176 1.3900 .
N4 Ru4 2.06(4) 2_776
C172 C173 1.3900 .
C173 C174 1.3900 .
C174 C175 1.3900 .
C175 C176 1.3900 .
C101 O2 1.19(5) .
C101 C102 1.3900 .
C101 C106 1.3900 .
C102 C103 1.3900 .
C103 C104 1.3900 .
C104 O3 1.29(4) .
C104 C105 1.3900 .
C105 C106 1.3900 .
C105 C107 1.3900 .
C106 C110 1.3900 .
C110 O1 1.33(6) .
C110 C109 1.3900 .
C109 C108 1.3900 .
C108 C107 1.3900 .
C107 O4 1.28(5) .
N11 C116 1.4200 .
N11 C119 1.4200 .
N11 B1 1.50(7) .
C119 C133 1.15(6) .
C119 C118 1.4200 .
C118 C117 1.4200 .
C118 C121 1.62(9) .
C117 C116 1.4200 .
C117 C113 1.57(5) .
C116 C120 1.59(6) .
C154 O7 1.28(4) .
C154 C153 1.3900 .
C154 C155 1.3900 .
C153 C152 1.3900 .
C152 C151 1.3900 .
C151 O5 1.21(5) .
C151 C156 1.3900 .
C156 C155 1.3900 .
C156 C160 1.3900 .
C155 C157 1.3900 .
C157 O8 1.28(5) .
C157 C158 1.3900 .
C158 C159 1.3900 .
C159 C160 1.3900 .
C160 O6 1.20(6) .
N14 C169 1.4200 .
N14 C166 1.4200 .
N14 B2 1.483(17) .
C166 C167 1.4200 .
C166 C170 1.56(6) .
C167 C168 1.4200 .
C167 C163 1.452(19) .
C168 C169 1.4200 .
C168 C305 1.50(7) 2_676
C169 C183 1.37(2) .
C308 C17 1.86(16) .
C130 N12 1.4200 .
C130 C129 1.4200 .
C130 C133 1.53(7) .
N12 C127 1.4200 .
N12 B1 1.49(7) .
C127 C128 1.4200 .
C127 C131 1.58(8) .
C128 C129 1.4200 .
C128 C124 1.60(5) .
C129 C132 1.55(6) .
Ru4 C31 1.96(8) .
Ru4 O7 2.033(19) .
Ru4 C32 2.03(6) .
Ru4 N4 2.06(4) 2_776
Ru4 O8 2.06(2) .
Ru4 C34 2.10(9) .
Ru4 C33 2.14(8) .
C218 C217 1.4200 .
C218 C219 1.4200 .
C218 C221 1.59(6) .
C217 C216 1.4200 .
C217 C213 1.55(5) .
C216 N15 1.4200 .
C216 C220 1.59(7) .
N15 C219 1.4200 .
N15 B3 1.52(11) .
C219 C233 1.50(7) .
N5 C226 1.3900 .
N5 C222 1.3900 .
N5 Ru5 2.14(3) 2_666
C226 C225 1.3900 .
C225 C224 1.3900 .
C224 C223 1.3900 .
C223 C222 1.3900 .
Ru1 O1 1.97(6) .
Ru1 O2 2.11(5) .
Ru1 N1 2.15(4) .
Ru1 C2 2.18(7) .
Ru1 C5 2.19(6) .
Ru1 C4 2.28(7) .
Ru1 C3 2.33(6) .
Ru1 C1 2.33(6) .
Ru1 C6 2.37(6) .
N6 C211 1.3900 .
N6 C215 1.3900 .
C211 C212 1.3900 .
C212 C213 1.3900 .
C213 C214 1.3900 .
C214 C215 1.3900 .
O3 Ru2 2.042(19) .
N2 C126 1.3900 .
N2 C122 1.3900 .
N2 Ru2 2.02(4) 2_656
C126 C125 1.3900 .
C125 C124 1.3900 .
C124 C123 1.3900 .
C123 C122 1.3900 .
Ru2 N2 2.02(4) 2_656
Ru2 O4 2.05(2) .
Ru2 C13 2.05(5) .
Ru2 C14 2.08(5) .
Ru2 C12 2.16(6) .
Ru2 C15 2.21(5) .
Ru2 C11 2.29(7) .
Ru2 C16 2.31(7) .
N1 C115 1.3900 .
N1 C111 1.3900 .
C115 C114 1.3900 .
C114 C113 1.3900 .
C113 C112 1.3900 .
C112 C111 1.3900 .
Ru3 O6 2.04(2) .
Ru3 O5 2.06(2) .
Ru3 N3 2.15(3) .
N3 C161 1.3900 .
N3 C165 1.3900 .
C161 C162 1.3900 .
C162 C163 1.3900 .
C163 C164 1.3900 .
C164 C165 1.3900 .
C51 C53 1.60(10) .
C53 C307 1.31(12) 2_667
C34 C33 1.80(11) .
O36 S4 1.86(9) .
S4 O37 1.74(8) .
C11 C12 1.3900 .
C11 C16 1.3900 .
C12 C13 1.3900 .
C13 C14 1.3900 .
C14 C15 1.3900 .
C14 C17 1.60(14) .
C15 C16 1.3900 .
C6 C5 1.45(7) .
C6 C1 1.63(7) .
B1 F1 1.24(10) .
B1 F2 1.59(10) .
C52 C307 1.79(11) 2_667
C29 C27 1.71(11) .
C303 C339 1.00(17) .
C302 C334 1.77(13) .
C302 C301 1.99(13) .
C28 C27 1.57(8) .
B3 F6 1.28(15) .
B3 F5 1.68(16) .
C305 C168 1.5(6) 2_676
C2 C3 1.41(6) .
C2 C1 1.51(6) .
C3 C4 1.67(7) .
C5 C4 1.33(6) .
C10 C4 1.46(7) .
C310 C177 1.4(9) 2_676
C7 C1 1.35(7) .
C7 C9 1.46(10) .
C7 C8 1.85(9) .
C31 C32 1.35(8) .
C307 C53 1.31(12) 2_667
C307 C52 1.79(11) 2_667
C307 Ru6 2.09(10) 2_667
C32 C33 1.29(8) .
C35 C33 1.65(13) .
C35 C36 2.00(16) 1_556
C48 C47 1.59(8) .
C49 C47 1.73(12) .
C18 C17 1.69(19) .
S1 O39 1.70(8) .
S1 O31 1.85(10) .
S1 C313 2.28(12) .
S2 O33 1.68(8) .
S2 O32 1.87(7) .
F3 B2 1.46(9) .
O31 C335 1.84(11) .
O32 C334 1.92(12) .
F4 B2 1.37(9) .
F32 C333 1.69(9) .
F36 C328 1.80(9) .
F34 C328 1.83(16) .
C313 C324 1.88(13) .
O38 C324 1.64(10) .
C36 C35 2.00(16) 1_554
C323 C342 1.59(11) .
C325 C327 1.73(9) .
C326 C335 1.35(11) .
C329 C337 1.98(15) .
C330 C332 1.49(12) .
C336 C338 1.85(16) .
